data_2222576
loop_
_publ_author_name
'Hsiao, Mon-Wei'
'Lin, Chu-Chieh'

_publ_section_title
Bis(\m-phenylmethanolato)bis({4-[(<i>E</i>)-(4-<i>tert</i>-butylphenyl)(2-pyridylmethylimino)methyl]-3-methyl-1-phenyl-1<i>H</i>-pyrazol-5-olato}zinc(II))
_journal_coeditor_code BT2979
_journal_issue 8
_journal_name_full 'Acta Crystallographica Section E'
_journal_page_first m864
_journal_page_last m865
_journal_paper_doi 10.1107/S1600536809024544
_journal_volume 65
_journal_year 2009
_chemical_formula_iupac '[Zn2 (C27 H27 N4 O)2 (C7 H7 O)2]'
_chemical_formula_moiety 'C68 H68 N8 O4 Zn2'
_chemical_formula_sum 'C68 H68 N8 O4 Zn2'
_chemical_formula_weight 1192.04
_chemical_name_systematic
;
Bis(\m-phenylmethanolato)bis({4-[(<i>E</i>)-(4-<i>tert</i>-butylphenyl)(2-
pyridylmethylimino)methyl]-3-methyl-1-phenyl-1<i>H</i>-pyrazol-5-
olato}zinc(II))
;
_space_group_IT_number 2
_symmetry_cell_setting triclinic
_symmetry_space_group_name_Hall '-P 1'
_symmetry_space_group_name_H-M 'P -1'
_atom_sites_solution_hydrogens geom
_atom_sites_solution_primary direct
_atom_sites_solution_secondary difmap
_cell_angle_alpha 72.206(3)
_cell_angle_beta 74.018(3)
_cell_angle_gamma 88.664(3)
_cell_formula_units_Z 1
_cell_length_a 9.0873(15)
_cell_length_b 13.363(2)
_cell_length_c 13.397(2)
_cell_measurement_reflns_used 4007
_cell_measurement_temperature 293(2)
_cell_measurement_theta_max 25.993
_cell_measurement_theta_min 2.337
_cell_volume 1485.9(4)
_computing_cell_refinement 'SAINT (Bruker, 1999)'
_computing_data_collection 'SMART (Bruker, 1999)'
_computing_data_reduction 'SAINT (Bruker, 1999)'
_computing_molecular_graphics 'SHELXTL (Sheldrick, 2008)'
_computing_publication_material 'SHELXTL (Sheldrick, 2008)'
_computing_structure_refinement 'SHELXL97 (Sheldrick, 2008)'
_computing_structure_solution 'SHELXS97 (Sheldrick, 2008)'
_diffrn_ambient_temperature 293(2)
_diffrn_measured_fraction_theta_full 0.980
_diffrn_measured_fraction_theta_max 0.980
_diffrn_measurement_device_type 'Bruker SMART 1000 CCD'
_diffrn_measurement_method '\f and \w'
_diffrn_radiation_monochromator graphite
_diffrn_radiation_source 'fine-focus sealed tube'
_diffrn_radiation_type MoK\a
_diffrn_radiation_wavelength 0.71073
_diffrn_reflns_av_R_equivalents 0.0308
_diffrn_reflns_av_sigmaI/netI 0.0411
_diffrn_reflns_limit_h_max 11
_diffrn_reflns_limit_h_min -11
_diffrn_reflns_limit_k_max 14
_diffrn_reflns_limit_k_min -16
_diffrn_reflns_limit_l_max 16
_diffrn_reflns_limit_l_min -16
_diffrn_reflns_number 8258
_diffrn_reflns_theta_full 26.10
_diffrn_reflns_theta_max 26.10
_diffrn_reflns_theta_min 1.66
_exptl_absorpt_coefficient_mu 0.864
_exptl_absorpt_correction_T_max 0.8131
_exptl_absorpt_correction_T_min 0.7185
_exptl_absorpt_correction_type multi-scan
_exptl_absorpt_process_details '(SADABS; Sheldrick, 1996)'
_exptl_crystal_colour white
_exptl_crystal_density_diffrn 1.332
_exptl_crystal_density_method 'not measured'
_exptl_crystal_description parallelepiped
_exptl_crystal_F_000 624
_exptl_crystal_size_max 0.41
_exptl_crystal_size_mid 0.32
_exptl_crystal_size_min 0.25
_refine_diff_density_max 0.578
_refine_diff_density_min -0.442
_refine_ls_extinction_method none
_refine_ls_goodness_of_fit_ref 1.007
_refine_ls_hydrogen_treatment constr
_refine_ls_matrix_type full
_refine_ls_number_parameters 370
_refine_ls_number_reflns 5792
_refine_ls_number_restraints 0
_refine_ls_restrained_S_all 1.007
_refine_ls_R_factor_all 0.0649
_refine_ls_R_factor_gt 0.0479
_refine_ls_shift/su_max 0.001
_refine_ls_shift/su_mean 0.000
_refine_ls_structure_factor_coef Fsqd
_refine_ls_weighting_details 'calc w=1/[\s^2^(Fo^2^)+(0.0902P)^2^] where P=(Fo^2^+2Fc^2^)/3'
_refine_ls_weighting_scheme calc
_refine_ls_wR_factor_gt 0.1251
_refine_ls_wR_factor_ref 0.1366
_reflns_number_gt 4450
_reflns_number_total 5792
_reflns_threshold_expression I>2\s(I)
_cod_data_source_file bt2979.cif
_cod_data_source_block I
_cod_database_code 2222576
_cod_database_fobs_code 2222576

loop_
_symmetry_equiv_pos_as_xyz
'x, y, z'
'-x, -y, -z'

loop_
_atom_site_type_symbol
_atom_site_label
_atom_site_fract_x
_atom_site_fract_y
_atom_site_fract_z
_atom_site_U_iso_or_equiv
_atom_site_adp_type
_atom_site_calc_flag
_atom_site_refinement_flags
_atom_site_occupancy
_atom_site_disorder_assembly
_atom_site_disorder_group
Zn Zn 0.65973(4) 0.51056(2) 0.92949(2) 0.04217(14) Uani d . 1 . .
O O1 0.6604(2) 0.39430(15) 0.86285(14) 0.0471(5) Uani d . 1 . .
O O2 0.4651(2) 0.58125(14) 0.92139(14) 0.0427(5) Uani d . 1 . .
N N1 0.5943(3) 0.36547(18) 0.71795(17) 0.0414(5) Uani d . 1 . .
N N2 0.6169(3) 0.41391(19) 0.60618(18) 0.0479(6) Uani d . 1 . .
N N3 0.8186(3) 0.5971(2) 0.78379(19) 0.0502(6) Uani d . 1 . .
N N4 0.8045(3) 0.5874(2) 0.98662(19) 0.0510(6) Uani d . 1 . .
C C1 0.4996(3) 0.2706(2) 0.7697(2) 0.0445(7) Uani d . 1 . .
C C2 0.4698(5) 0.2198(3) 0.8796(3) 0.0766(12) Uani d . 1 . .
H H2B 0.5121 0.2468 0.9226 0.092 Uiso calc R 1 . .
C C3 0.3759(6) 0.1277(4) 0.9260(3) 0.0979(17) Uani d . 1 . .
H H3A 0.3572 0.0926 1.0003 0.118 Uiso calc R 1 . .
C C4 0.3106(5) 0.0875(3) 0.8657(3) 0.0866(13) Uani d . 1 . .
H H4A 0.2459 0.0266 0.8984 0.104 Uiso calc R 1 . .
C C5 0.3417(5) 0.1382(3) 0.7558(3) 0.0741(11) Uani d . 1 . .
H H5A 0.2988 0.1109 0.7133 0.089 Uiso calc R 1 . .
C C6 0.4359(4) 0.2295(3) 0.7076(3) 0.0557(8) Uani d . 1 . .
H H6A 0.4563 0.2633 0.6329 0.067 Uiso calc R 1 . .
C C7 0.7005(3) 0.5016(2) 0.5823(2) 0.0420(6) Uani d . 1 . .
C C8 0.7365(3) 0.5136(2) 0.6750(2) 0.0397(6) Uani d . 1 . .
C C9 0.6646(3) 0.4231(2) 0.7623(2) 0.0388(6) Uani d . 1 . .
C C10 0.7436(4) 0.5707(3) 0.4660(2) 0.0585(8) Uani d . 1 . .
H H10A 0.7002 0.5397 0.4238 0.088 Uiso calc R 1 . .
H H10B 0.8533 0.5779 0.4373 0.088 Uiso calc R 1 . .
H H10C 0.7050 0.6388 0.4624 0.088 Uiso calc R 1 . .
C C11 0.8166(3) 0.5975(2) 0.6870(2) 0.0401(6) Uani d . 1 . .
C C12 0.8939(3) 0.6863(2) 0.5875(2) 0.0415(6) Uani d . 1 . .
C C13 1.0346(4) 0.6780(2) 0.5185(2) 0.0527(8) Uani d . 1 . .
H H13A 1.0860 0.6169 0.5355 0.063 Uiso calc R 1 . .
C C14 1.0994(4) 0.7592(3) 0.4250(2) 0.0543(8) Uani d . 1 . .
H H14A 1.1948 0.7519 0.3803 0.065 Uiso calc R 1 . .
C C15 1.0275(3) 0.8518(2) 0.3950(2) 0.0449(7) Uani d . 1 . .
C C16 0.8896(4) 0.8605(2) 0.4664(2) 0.0507(7) Uani d . 1 . .
H H16A 0.8394 0.9224 0.4506 0.061 Uiso calc R 1 . .
C C17 0.8241(3) 0.7793(2) 0.5609(2) 0.0488(7) Uani d . 1 . .
H H17A 0.7310 0.7878 0.6074 0.059 Uiso calc R 1 . .
C C18 1.1010(4) 0.9370(3) 0.2872(2) 0.0528(8) Uani d . 1 . .
C C19 1.2569(4) 0.9755(3) 0.2883(3) 0.0788(12) Uani d . 1 . .
H H19A 1.2437 1.0052 0.3468 0.118 Uiso calc R 1 . .
H H19B 1.3040 1.0282 0.2200 0.118 Uiso calc R 1 . .
H H19C 1.3212 0.9174 0.2989 0.118 Uiso calc R 1 . .
C C20 1.0036(5) 1.0308(3) 0.2664(3) 0.0740(11) Uani d . 1 . .
H H20A 0.9903 1.0621 0.3237 0.111 Uiso calc R 1 . .
H H20B 0.9052 1.0079 0.2648 0.111 Uiso calc R 1 . .
H H20C 1.0537 1.0818 0.1975 0.111 Uiso calc R 1 . .
C C21 1.1214(5) 0.8895(3) 0.1935(3) 0.0781(12) Uani d . 1 . .
H H21A 1.0231 0.8645 0.1937 0.117 Uiso calc R 1 . .
H H21B 1.1866 0.8319 0.2033 0.117 Uiso calc R 1 . .
H H21C 1.1670 0.9424 0.1250 0.117 Uiso calc R 1 . .
C C22 0.9139(4) 0.6774(3) 0.7947(3) 0.0656(10) Uani d . 1 . .
H H22A 0.8742 0.7459 0.7704 0.079 Uiso calc R 1 . .
H H22B 1.0177 0.6796 0.7487 0.079 Uiso calc R 1 . .
C C23 0.9158(3) 0.6541(2) 0.9110(2) 0.0471(7) Uani d . 1 . .
C C24 1.0260(4) 0.7008(3) 0.9383(3) 0.0596(8) Uani d . 1 . .
H H24A 1.1038 0.7462 0.8838 0.072 Uiso calc R 1 . .
C C25 1.0206(4) 0.6803(3) 1.0458(3) 0.0723(11) Uani d . 1 . .
H H25A 1.0943 0.7111 1.0655 0.087 Uiso calc R 1 . .
C C26 0.9044(5) 0.6135(4) 1.1235(3) 0.0837(13) Uani d . 1 . .
H H26A 0.8966 0.5987 1.1973 0.100 Uiso calc R 1 . .
C C27 0.8007(5) 0.5690(3) 1.0911(3) 0.0770(12) Uani d . 1 . .
H H27A 0.7226 0.5232 1.1446 0.092 Uiso calc R 1 . .
C C28 0.4663(4) 0.6915(2) 0.8848(2) 0.0480(7) Uani d . 1 . .
H H28A 0.5652 0.7207 0.8809 0.058 Uiso calc R 1 . .
H H28B 0.3889 0.7142 0.9380 0.058 Uiso calc R 1 . .
C C29 0.4367(3) 0.7360(2) 0.7741(2) 0.0403(6) Uani d . 1 . .
C C30 0.4252(3) 0.6741(2) 0.7107(2) 0.0487(7) Uani d . 1 . .
H H30A 0.4371 0.6022 0.7354 0.058 Uiso calc R 1 . .
C C31 0.3960(4) 0.7178(3) 0.6106(3) 0.0654(10) Uani d . 1 . .
H H31A 0.3850 0.6749 0.5697 0.078 Uiso calc R 1 . .
C C32 0.3834(5) 0.8241(4) 0.5718(3) 0.0781(12) Uani d . 1 . .
H H32A 0.3656 0.8536 0.5041 0.094 Uiso calc R 1 . .
C C33 0.3972(5) 0.8868(3) 0.6333(3) 0.0729(11) Uani d . 1 . .
H H33A 0.3891 0.9590 0.6069 0.087 Uiso calc R 1 . .
C C34 0.4229(4) 0.8433(3) 0.7342(2) 0.0534(8) Uani d . 1 . .
H H34A 0.4310 0.8864 0.7756 0.064 Uiso calc R 1 . .

loop_
_atom_site_aniso_label
_atom_site_aniso_U_11
_atom_site_aniso_U_22
_atom_site_aniso_U_33
_atom_site_aniso_U_12
_atom_site_aniso_U_13
_atom_site_aniso_U_23
Zn 0.0478(2) 0.0436(2) 0.02763(18) -0.01468(14) -0.00437(13) -0.00471(13)
O1 0.0647(13) 0.0423(11) 0.0272(9) -0.0156(9) -0.0091(9) -0.0030(8)
O2 0.0523(12) 0.0410(11) 0.0266(9) -0.0093(9) -0.0090(8) 0.0000(8)
N1 0.0531(14) 0.0391(12) 0.0267(11) -0.0090(10) -0.0062(10) -0.0066(9)
N2 0.0598(16) 0.0497(14) 0.0302(12) -0.0059(12) -0.0118(11) -0.0069(10)
N3 0.0580(15) 0.0508(14) 0.0328(12) -0.0232(12) -0.0025(11) -0.0077(11)
N4 0.0551(15) 0.0541(15) 0.0392(13) -0.0164(12) -0.0099(11) -0.0095(11)
C1 0.0483(16) 0.0417(15) 0.0385(15) -0.0071(12) -0.0060(12) -0.0101(12)
C2 0.108(3) 0.074(2) 0.0359(17) -0.049(2) -0.0090(18) -0.0065(16)
C3 0.137(4) 0.088(3) 0.046(2) -0.065(3) -0.010(2) 0.001(2)
C4 0.095(3) 0.078(3) 0.072(3) -0.050(2) -0.009(2) -0.013(2)
C5 0.082(3) 0.073(2) 0.069(2) -0.027(2) -0.025(2) -0.019(2)
C6 0.066(2) 0.0536(18) 0.0472(17) -0.0116(15) -0.0185(15) -0.0125(15)
C7 0.0477(16) 0.0404(15) 0.0321(13) -0.0004(12) -0.0072(12) -0.0063(12)
C8 0.0460(15) 0.0356(14) 0.0291(13) -0.0032(11) -0.0034(11) -0.0042(11)
C9 0.0429(15) 0.0360(14) 0.0320(13) -0.0025(11) -0.0036(11) -0.0084(11)
C10 0.081(2) 0.0513(18) 0.0347(15) -0.0091(16) -0.0180(15) 0.0010(14)
C11 0.0387(14) 0.0379(14) 0.0339(14) -0.0030(11) -0.0021(11) -0.0042(11)
C12 0.0433(15) 0.0399(15) 0.0323(13) -0.0091(12) -0.0024(11) -0.0050(11)
C13 0.0492(17) 0.0459(17) 0.0440(16) 0.0024(13) 0.0039(13) -0.0022(14)
C14 0.0409(16) 0.0532(18) 0.0461(17) 0.0005(13) 0.0096(13) -0.0025(14)
C15 0.0422(15) 0.0438(16) 0.0377(15) -0.0102(12) -0.0051(12) -0.0016(12)
C16 0.0544(18) 0.0388(16) 0.0455(17) -0.0009(13) -0.0050(14) -0.0018(13)
C17 0.0427(16) 0.0471(17) 0.0430(16) -0.0017(13) 0.0042(13) -0.0088(13)
C18 0.0507(17) 0.0523(18) 0.0417(16) -0.0163(14) -0.0078(13) 0.0017(14)
C19 0.060(2) 0.083(3) 0.066(2) -0.034(2) -0.0106(18) 0.013(2)
C20 0.077(3) 0.053(2) 0.067(2) -0.0181(18) -0.015(2) 0.0134(18)
C21 0.094(3) 0.081(3) 0.0379(18) -0.019(2) -0.0038(18) 0.0005(18)
C22 0.077(2) 0.063(2) 0.0444(17) -0.0382(18) -0.0040(16) -0.0076(16)
C23 0.0465(16) 0.0455(16) 0.0438(16) -0.0097(13) -0.0053(13) -0.0118(13)
C24 0.0512(19) 0.061(2) 0.063(2) -0.0147(15) -0.0099(16) -0.0178(17)
C25 0.068(2) 0.086(3) 0.073(2) -0.013(2) -0.034(2) -0.026(2)
C26 0.100(3) 0.102(3) 0.053(2) -0.030(3) -0.032(2) -0.018(2)
C27 0.091(3) 0.091(3) 0.0382(18) -0.039(2) -0.0133(18) -0.0074(18)
C28 0.0621(19) 0.0452(16) 0.0309(14) -0.0088(14) -0.0118(13) -0.0040(12)
C29 0.0336(14) 0.0458(15) 0.0309(13) -0.0058(11) -0.0021(11) -0.0025(11)
C30 0.0511(17) 0.0510(17) 0.0347(14) -0.0074(13) -0.0073(13) -0.0037(13)
C31 0.073(2) 0.082(3) 0.0418(18) -0.0075(19) -0.0205(17) -0.0154(18)
C32 0.088(3) 0.095(3) 0.045(2) 0.007(2) -0.032(2) 0.000(2)
C33 0.088(3) 0.057(2) 0.055(2) 0.0158(19) -0.0182(19) 0.0073(17)
C34 0.0531(18) 0.0544(19) 0.0442(17) 0.0009(14) -0.0103(14) -0.0062(14)

loop_
_atom_type_symbol
_atom_type_description
_atom_type_scat_dispersion_real
_atom_type_scat_dispersion_imag
_atom_type_scat_source
C C 0.0033 0.0016 'International Tables Vol C Tables 4.2.6.8 and 6.1.1.4'
H H 0.0000 0.0000 'International Tables Vol C Tables 4.2.6.8 and 6.1.1.4'
N N 0.0061 0.0033 'International Tables Vol C Tables 4.2.6.8 and 6.1.1.4'
O O 0.0106 0.0060 'International Tables Vol C Tables 4.2.6.8 and 6.1.1.4'
Zn Zn 0.2839 1.4301 'International Tables Vol C Tables 4.2.6.8 and 6.1.1.4'

loop_
_geom_angle_atom_site_label_1
_geom_angle_atom_site_label_2
_geom_angle_atom_site_label_3
_geom_angle_site_symmetry_1
_geom_angle_site_symmetry_3
_geom_angle
_geom_angle_publ_flag
O2 Zn O1 . . 105.69(8) ?
O2 Zn O2 . 2_667 85.26(8) ?
O1 Zn O2 . 2_667 92.46(7) ?
O2 Zn N3 . . 103.26(9) ?
O1 Zn N3 . . 87.87(9) ?
O2 Zn N3 2_667 . 171.07(9) ?
O2 Zn N4 . . 113.40(10) ?
O1 Zn N4 . . 140.49(10) ?
O2 Zn N4 2_667 . 96.22(8) ?
N3 Zn N4 . . 78.03(9) ?
O2 Zn Zn . 2_667 42.97(5) ?
O1 Zn Zn . 2_667 102.23(6) ?
O2 Zn Zn 2_667 2_667 42.29(6) ?
N3 Zn Zn . 2_667 146.15(8) ?
N4 Zn Zn . 2_667 110.01(7) ?
C9 O1 Zn . . 116.06(17) ?
C28 O2 Zn . . 120.26(18) ?
C28 O2 Zn . 2_667 124.18(17) ?
Zn O2 Zn . 2_667 94.74(8) ?
C9 N1 N2 . . 111.9(2) ?
C9 N1 C1 . . 129.6(2) ?
N2 N1 C1 . . 118.4(2) ?
C7 N2 N1 . . 105.2(2) ?
C11 N3 C22 . . 119.5(2) ?
C11 N3 Zn . . 124.61(19) ?
C22 N3 Zn . . 114.56(19) ?
C23 N4 C27 . . 117.6(3) ?
C23 N4 Zn . . 116.6(2) ?
C27 N4 Zn . . 125.7(2) ?
C2 C1 C6 . . 119.6(3) ?
C2 C1 N1 . . 121.6(3) ?
C6 C1 N1 . . 118.8(3) ?
C1 C2 C3 . . 119.2(3) ?
C1 C2 H2B . . 120.4 ?
C3 C2 H2B . . 120.4 ?
C4 C3 C2 . . 121.6(4) ?
C4 C3 H3A . . 119.2 ?
C2 C3 H3A . . 119.2 ?
C3 C4 C5 . . 118.9(3) ?
C3 C4 H4A . . 120.5 ?
C5 C4 H4A . . 120.5 ?
C4 C5 C6 . . 120.5(3) ?
C4 C5 H5A . . 119.7 ?
C6 C5 H5A . . 119.7 ?
C1 C6 C5 . . 120.2(3) ?
C1 C6 H6A . . 119.9 ?
C5 C6 H6A . . 119.9 ?
N2 C7 C8 . . 112.4(2) ?
N2 C7 C10 . . 117.1(3) ?
C8 C7 C10 . . 130.5(3) ?
C7 C8 C9 . . 104.7(2) ?
C7 C8 C11 . . 131.0(2) ?
C9 C8 C11 . . 124.2(2) ?
O1 C9 N1 . . 123.1(2) ?
O1 C9 C8 . . 131.0(3) ?
N1 C9 C8 . . 105.8(2) ?
C7 C10 H10A . . 109.5 ?
C7 C10 H10B . . 109.5 ?
H10A C10 H10B . . 109.5 ?
C7 C10 H10C . . 109.5 ?
H10A C10 H10C . . 109.5 ?
H10B C10 H10C . . 109.5 ?
N3 C11 C8 . . 119.8(2) ?
N3 C11 C12 . . 121.1(3) ?
C8 C11 C12 . . 119.0(2) ?
C17 C12 C13 . . 117.7(3) ?
C17 C12 C11 . . 120.3(3) ?
C13 C12 C11 . . 122.0(3) ?
C14 C13 C12 . . 120.7(3) ?
C14 C13 H13A . . 119.7 ?
C12 C13 H13A . . 119.7 ?
C13 C14 C15 . . 122.2(3) ?
C13 C14 H14A . . 118.9 ?
C15 C14 H14A . . 118.9 ?
C16 C15 C14 . . 116.6(3) ?
C16 C15 C18 . . 123.5(3) ?
C14 C15 C18 . . 119.9(3) ?
C15 C16 C17 . . 121.4(3) ?
C15 C16 H16A . . 119.3 ?
C17 C16 H16A . . 119.3 ?
C12 C17 C16 . . 121.3(3) ?
C12 C17 H17A . . 119.3 ?
C16 C17 H17A . . 119.3 ?
C15 C18 C20 . . 112.5(3) ?
C15 C18 C19 . . 109.5(3) ?
C20 C18 C19 . . 108.5(3) ?
C15 C18 C21 . . 108.6(3) ?
C20 C18 C21 . . 108.1(3) ?
C19 C18 C21 . . 109.7(3) ?
C18 C19 H19A . . 109.5 ?
C18 C19 H19B . . 109.5 ?
H19A C19 H19B . . 109.5 ?
C18 C19 H19C . . 109.5 ?
H19A C19 H19C . . 109.5 ?
H19B C19 H19C . . 109.5 ?
C18 C20 H20A . . 109.5 ?
C18 C20 H20B . . 109.5 ?
H20A C20 H20B . . 109.5 ?
C18 C20 H20C . . 109.5 ?
H20A C20 H20C . . 109.5 ?
H20B C20 H20C . . 109.5 ?
C18 C21 H21A . . 109.5 ?
C18 C21 H21B . . 109.5 ?
H21A C21 H21B . . 109.5 ?
C18 C21 H21C . . 109.5 ?
H21A C21 H21C . . 109.5 ?
H21B C21 H21C . . 109.5 ?
N3 C22 C23 . . 110.6(2) ?
N3 C22 H22A . . 109.5 ?
C23 C22 H22A . . 109.5 ?
N3 C22 H22B . . 109.5 ?
C23 C22 H22B . . 109.5 ?
H22A C22 H22B . . 108.1 ?
N4 C23 C24 . . 121.7(3) ?
N4 C23 C22 . . 116.7(3) ?
C24 C23 C22 . . 121.5(3) ?
C23 C24 C25 . . 119.7(3) ?
C23 C24 H24A . . 120.1 ?
C25 C24 H24A . . 120.1 ?
C26 C25 C24 . . 118.5(3) ?
C26 C25 H25A . . 120.8 ?
C24 C25 H25A . . 120.8 ?
C27 C26 C25 . . 118.9(3) ?
C27 C26 H26A . . 120.6 ?
C25 C26 H26A . . 120.6 ?
N4 C27 C26 . . 123.6(3) ?
N4 C27 H27A . . 118.2 ?
C26 C27 H27A . . 118.2 ?
O2 C28 C29 . . 114.0(2) ?
O2 C28 H28A . . 108.7 ?
C29 C28 H28A . . 108.7 ?
O2 C28 H28B . . 108.7 ?
C29 C28 H28B . . 108.7 ?
H28A C28 H28B . . 107.6 ?
C30 C29 C34 . . 118.5(3) ?
C30 C29 C28 . . 122.6(3) ?
C34 C29 C28 . . 118.8(3) ?
C29 C30 C31 . . 120.7(3) ?
C29 C30 H30A . . 119.7 ?
C31 C30 H30A . . 119.7 ?
C32 C31 C30 . . 120.2(4) ?
C32 C31 H31A . . 119.9 ?
C30 C31 H31A . . 119.9 ?
C31 C32 C33 . . 119.7(3) ?
C31 C32 H32A . . 120.2 ?
C33 C32 H32A . . 120.2 ?
C32 C33 C34 . . 120.4(3) ?
C32 C33 H33A . . 119.8 ?
C34 C33 H33A . . 119.8 ?
C33 C34 C29 . . 120.5(3) ?
C33 C34 H34A . . 119.8 ?
C29 C34 H34A . . 119.8 ?

loop_
_geom_bond_atom_site_label_1
_geom_bond_atom_site_label_2
_geom_bond_site_symmetry_2
_geom_bond_distance
_geom_bond_publ_flag
Zn O2 . 1.999(2) ?
Zn O1 . 2.0137(19) ?
Zn O2 2_667 2.0253(17) ?
Zn N3 . 2.092(2) ?
Zn N4 . 2.114(2) ?
Zn Zn 2_667 2.9612(8) ?
O1 C9 . 1.272(3) ?
O2 C28 . 1.403(3) ?
O2 Zn 2_667 2.0253(17) ?
N1 C9 . 1.367(3) ?
N1 N2 . 1.396(3) ?
N1 C1 . 1.419(3) ?
N2 C7 . 1.315(4) ?
N3 C11 . 1.300(4) ?
N3 C22 . 1.460(4) ?
N4 C23 . 1.329(4) ?
N4 C27 . 1.335(4) ?
C1 C2 . 1.372(4) ?
C1 C6 . 1.374(4) ?
C2 C3 . 1.384(5) ?
C2 H2B . 0.9300 ?
C3 C4 . 1.355(5) ?
C3 H3A . 0.9300 ?
C4 C5 . 1.370(5) ?
C4 H4A . 0.9300 ?
C5 C6 . 1.378(5) ?
C5 H5A . 0.9300 ?
C6 H6A . 0.9300 ?
C7 C8 . 1.423(4) ?
C7 C10 . 1.495(4) ?
C8 C9 . 1.418(4) ?
C8 C11 . 1.422(4) ?
C10 H10A . 0.9600 ?
C10 H10B . 0.9600 ?
C10 H10C . 0.9600 ?
C11 C12 . 1.495(3) ?
C12 C17 . 1.375(4) ?
C12 C13 . 1.381(4) ?
C13 C14 . 1.374(4) ?
C13 H13A . 0.9300 ?
C14 C15 . 1.386(4) ?
C14 H14A . 0.9300 ?
C15 C16 . 1.379(4) ?
C15 C18 . 1.526(4) ?
C16 C17 . 1.382(4) ?
C16 H16A . 0.9300 ?
C17 H17A . 0.9300 ?
C18 C20 . 1.518(5) ?
C18 C19 . 1.523(5) ?
C18 C21 . 1.539(5) ?
C19 H19A . 0.9600 ?
C19 H19B . 0.9600 ?
C19 H19C . 0.9600 ?
C20 H20A . 0.9600 ?
C20 H20B . 0.9600 ?
C20 H20C . 0.9600 ?
C21 H21A . 0.9600 ?
C21 H21B . 0.9600 ?
C21 H21C . 0.9600 ?
C22 C23 . 1.498(4) ?
C22 H22A . 0.9700 ?
C22 H22B . 0.9700 ?
C23 C24 . 1.377(4) ?
C24 C25 . 1.368(5) ?
C24 H24A . 0.9300 ?
C25 C26 . 1.366(5) ?
C25 H25A . 0.9300 ?
C26 C27 . 1.356(5) ?
C26 H26A . 0.9300 ?
C27 H27A . 0.9300 ?
C28 C29 . 1.516(4) ?
C28 H28A . 0.9700 ?
C28 H28B . 0.9700 ?
C29 C30 . 1.378(4) ?
C29 C34 . 1.385(4) ?
C30 C31 . 1.386(4) ?
C30 H30A . 0.9300 ?
C31 C32 . 1.369(6) ?
C31 H31A . 0.9300 ?
C32 C33 . 1.370(6) ?
C32 H32A . 0.9300 ?
C33 C34 . 1.380(5) ?
C33 H33A . 0.9300 ?
C34 H34A . 0.9300 ?
